data_1508032
loop_
_publ_author_name
'Kamata, Keigo'
'Yonehara, Kazuhiro'
'Nakagawa, Yoshinao'
'Uehara, Kazuhiro'
'Mizuno, Noritaka'

_publ_section_title
;
 Efficient stereo- and regioselective hydroxylation of alkanes catalysed
 by a bulky polyoxometalate.
;
_journal_issue 6
_journal_name_full 'Nature chemistry'
_journal_page_first 478
_journal_page_last 483
_journal_paper_doi 10.1038/nchem.648
_journal_volume 2
_journal_year 2010
_chemical_formula_moiety 'C24 N3 O40 P1 V2 W10'
_chemical_formula_sum 'C24 N3 O40 P V2 W10'
_chemical_formula_weight 2941.62
_space_group_IT_number 60
_symmetry_cell_setting orthorhombic
_symmetry_space_group_name_Hall '-P 2n 2ab'
_symmetry_space_group_name_H-M 'P b c n'
_audit_creation_date 2010-01-30T18:01:19-00:00
_audit_creation_method 'WinGX routine CIF_UPDATE'
_cell_angle_alpha 90
_cell_angle_beta 90
_cell_angle_gamma 90
_cell_formula_units_Z 4
_cell_length_a 15.5486(2)
_cell_length_b 21.1547(2)
_cell_length_c 23.1083(2)
_cell_measurement_reflns_used 0
_cell_measurement_temperature 153(2)
_cell_measurement_theta_max 0
_cell_measurement_theta_min 0
_cell_volume 7600.92(14)
_computing_cell_refinement HKL2000
_computing_data_collection 'Rigaku Saturn70'
_computing_data_reduction HKL2000
_computing_molecular_graphics 'Ortep-3 for Windows (Farrugia, 1997)'
_computing_publication_material 'WinGX publication routines (Farrugia, 1999)'
_computing_structure_refinement 'SHELXL-97 (Sheldrick, 1997)'
_computing_structure_solution 'SHELXS-86 (Sheldrick, 1986)'
_diffrn_ambient_temperature 153
_diffrn_measured_fraction_theta_full 0.996
_diffrn_measured_fraction_theta_max 0.996
_diffrn_radiation_probe x-ray
_diffrn_radiation_type MoK\a
_diffrn_radiation_wavelength 0.71069
_diffrn_reflns_av_R_equivalents 0
_diffrn_reflns_limit_h_max 21
_diffrn_reflns_limit_h_min 0
_diffrn_reflns_limit_k_max 28
_diffrn_reflns_limit_k_min 0
_diffrn_reflns_limit_l_max 31
_diffrn_reflns_limit_l_min 0
_diffrn_reflns_number 10413
_diffrn_reflns_theta_full 29.34
_diffrn_reflns_theta_max 29.34
_diffrn_reflns_theta_min 1.63
_exptl_absorpt_coefficient_mu 15.39
_exptl_absorpt_correction_type none
_exptl_crystal_colour yellow
_exptl_crystal_density_diffrn 2.571
_exptl_crystal_density_method 'not measured'
_exptl_crystal_description prism
_exptl_crystal_F_000 5144
_exptl_crystal_size_max 0.2
_exptl_crystal_size_mid 0.2
_exptl_crystal_size_min 0.2
_platon_squeeze_details
;
;
_refine_diff_density_max 3.773
_refine_diff_density_min -5.432
_refine_ls_extinction_method none
_refine_ls_goodness_of_fit_ref 1.068
_refine_ls_hydrogen_treatment noref
_refine_ls_matrix_type full
_refine_ls_number_parameters 194
_refine_ls_number_reflns 10413
_refine_ls_number_restraints 0
_refine_ls_restrained_S_all 1.068
_refine_ls_R_factor_gt 0.0761
_refine_ls_shift/su_max 0.001
_refine_ls_structure_factor_coef Fsqd
_refine_ls_weighting_details 'calc w=1/[\s^2^(Fo^2^)+(0.1240P)^2^+543.7393P] where P=(Fo^2^+2Fc^2^)/3'
_refine_ls_weighting_scheme calc
_refine_ls_wR_factor_ref 0.2302
_reflns_number_gt 8727
_reflns_number_total 10413
_reflns_threshold_expression >2sigma(I)
_cod_data_source_file nchem.648-s2.cif
_cod_data_source_block squeezed
_cod_database_code 1508032

loop_
_symmetry_equiv_pos_as_xyz
'x, y, z'
'-x+1/2, y+1/2, z'
'x, -y, z+1/2'
'-x+1/2, -y+1/2, z+1/2'
'-x, -y, -z'
'x-1/2, -y-1/2, -z'
'-x, y, -z-1/2'
'x-1/2, y-1/2, -z-1/2'

loop_
_atom_site_label
_atom_site_type_symbol
_atom_site_fract_x
_atom_site_fract_y
_atom_site_fract_z
_atom_site_U_iso_or_equiv
_atom_site_adp_type
_atom_site_occupancy
_atom_site_calc_flag
_atom_site_refinement_flags
W102 W 0.70095(4) 0.08608(3) 0.30922(3) 0.02034(16) Uani 1 d .
W105 W 0.66104(4) 0.24784(3) 0.25932(3) 0.01822(16) Uani 1 d .
W104 W 0.68295(4) 0.13508(3) 0.15838(3) 0.01959(16) Uani 1 d .
W103 W 0.47247(4) 0.08192(3) 0.10433(3) 0.01749(15) Uani 1 d .
W106 W 0.52934(4) 0.24517(3) 0.14120(3) 0.01613(15) Uani 1 d .
V101 V 0.5637(2) -0.03429(13) 0.30171(12) 0.0229(6) Uani 1 d .
P1 P 0.5 0.1290(2) 0.25 0.0120(9) Uani 1 d S
O101 O 0.5729(9) -0.1079(7) 0.3116(6) 0.031(3) Uiso 1 d .
O2 O 0.6693(9) -0.0023(6) 0.3054(6) 0.029(3) Uiso 1 d .
O4 O 0.7024(8) 0.0864(6) 0.2254(5) 0.024(2) Uiso 1 d .
O5 O 0.5920(7) 0.0853(5) 0.1281(5) 0.017(2) Uiso 1 d .
O3 O 0.4671(7) -0.0034(5) 0.1257(5) 0.017(2) Uiso 1 d .
O103 O 0.4805(7) 0.0730(5) 0.0311(5) 0.020(2) Uiso 1 d .
O8 O 0.4718(7) 0.1729(5) 0.1104(5) 0.016(2) Uiso 1 d .
O106 O 0.5191(7) 0.3015(5) 0.0889(5) 0.017(2) Uiso 1 d .
O12 O 0.4327(7) 0.2620(5) 0.1881(5) 0.019(2) Uiso 1 d .
O11 O 0.5993(8) 0.2899(6) 0.1981(5) 0.024(2) Uiso 1 d .
O9 O 0.7278(9) 0.2056(6) 0.2030(6) 0.029(3) Uiso 1 d .
O14 O 0.5644(7) 0.1705(5) 0.2173(4) 0.0145(19) Uiso 1 d .
O7 O 0.6911(7) 0.1750(5) 0.3062(5) 0.019(2) Uiso 1 d .
O6 O 0.6495(8) 0.0863(6) 0.3840(6) 0.026(3) Uiso 1 d .
O105 O 0.7318(9) 0.3055(6) 0.2802(6) 0.031(3) Uiso 1 d .
O13 O 0.5499(7) 0.0900(5) 0.2934(5) 0.017(2) Uiso 1 d .
O102 O 0.8080(9) 0.0781(7) 0.3261(6) 0.033(3) Uiso 1 d .
O104 O 0.7677(9) 0.1162(6) 0.1146(6) 0.030(3) Uiso 1 d .
O1 O 0.4414(8) -0.0252(6) 0.2815(5) 0.025(2) Uiso 1 d .
O10 O 0.6333(7) 0.2044(5) 0.1164(5) 0.017(2) Uiso 1 d .
N101 N 0.3149(11) 0.1965(8) 0.5498(7) 0.032(3) Uiso 1 d .
N201 N 0.5 0.4581(13) 0.25 0.041(6) Uiso 1 d S
C101 C 0.4063(13) 0.1911(9) 0.5211(9) 0.032(4) Uiso 1 d .
C102 C 0.4808(16) 0.1779(12) 0.5595(11) 0.045(5) Uiso 1 d .
C103 C 0.2916(14) 0.1373(10) 0.5814(10) 0.036(4) Uiso 1 d .
C104 C 0.2984(19) 0.0748(14) 0.5487(13) 0.058(7) Uiso 1 d .
C107 C 0.2536(13) 0.2103(10) 0.5025(9) 0.033(4) Uiso 1 d .
C108 C 0.1566(18) 0.2181(13) 0.5208(12) 0.052(6) Uiso 1 d .
C105 C 0.3176(19) 0.2500(13) 0.5937(13) 0.054(6) Uiso 1 d .
C204 C 0.411(3) 0.4526(19) 0.1573(17) 0.080(10) Uiso 1 d .
C203 C 0.4592(18) 0.4189(13) 0.2028(12) 0.051(6) Uiso 1 d .
C201 C 0.568(2) 0.5057(18) 0.2220(17) 0.078(9) Uiso 1 d .
C202 C 0.634(3) 0.466(2) 0.186(2) 0.106(14) Uiso 1 d .
C106 C 0.345(2) 0.3220(18) 0.5694(16) 0.077(9) Uiso 1 d .

loop_
_atom_site_aniso_label
_atom_site_aniso_U_11
_atom_site_aniso_U_22
_atom_site_aniso_U_33
_atom_site_aniso_U_23
_atom_site_aniso_U_13
_atom_site_aniso_U_12
W102 0.0164(3) 0.0273(3) 0.0173(3) -0.0035(2) -0.0042(2) 0.0079(2)
W105 0.0178(3) 0.0223(3) 0.0145(3) -0.0027(2) 0.0009(2) -0.0076(2)
W104 0.0139(3) 0.0297(3) 0.0152(3) -0.0048(2) 0.0009(2) 0.0029(2)
W103 0.0217(3) 0.0184(3) 0.0124(3) -0.0004(2) -0.0030(2) -0.0024(2)
W106 0.0188(3) 0.0165(3) 0.0131(3) 0.0018(2) 0.0012(2) -0.0017(2)
V101 0.0376(16) 0.0176(12) 0.0135(11) -0.0003(10) -0.0071(11) 0.0054(11)
P1 0.008(2) 0.016(2) 0.013(2) 0 -0.0024(17) 0

loop_
_atom_type_symbol
_atom_type_description
_atom_type_scat_dispersion_real
_atom_type_scat_dispersion_imag
_atom_type_scat_source
C C 0.0033 0.0016 'International Tables Vol C Tables 4.2.6.8 and 6.1.1.4'
N N 0.0061 0.0033 'International Tables Vol C Tables 4.2.6.8 and 6.1.1.4'
O O 0.0106 0.006 'International Tables Vol C Tables 4.2.6.8 and 6.1.1.4'
P P 0.1023 0.0942 'International Tables Vol C Tables 4.2.6.8 and 6.1.1.4'
V V 0.3005 0.5294 'International Tables Vol C Tables 4.2.6.8 and 6.1.1.4'
W W -0.849 6.8722 'International Tables Vol C Tables 4.2.6.8 and 6.1.1.4'

loop_
_geom_angle_atom_site_label_1
_geom_angle_atom_site_label_2
_geom_angle_atom_site_label_3
_geom_angle
_geom_angle_site_symmetry_1
_geom_angle_site_symmetry_3
O102 W102 O7 100.7(6) . .
O102 W102 O6 101.6(6) . .
O7 W102 O6 89.8(5) . .
O102 W102 O2 99.3(6) . .
O7 W102 O2 160.0(5) . .
O6 W102 O2 86.4(5) . .
O102 W102 O4 102.5(6) . .
O7 W102 O4 87.7(5) . .
O6 W102 O4 155.8(5) . .
O2 W102 O4 87.8(5) . .
O102 W102 O13 174.3(5) . .
O7 W102 O13 83.1(4) . .
O6 W102 O13 74.0(5) . .
O2 W102 O13 77.0(5) . .
O4 W102 O13 81.8(4) . .
O105 W105 O9 100.3(6) . .
O105 W105 O12 101.4(6) . 7_656
O9 W105 O12 157.8(5) . 7_656
O105 W105 O11 101.4(6) . .
O9 W105 O11 89.2(5) . .
O12 W105 O11 90.8(5) 7_656 .
O105 W105 O7 104.7(6) . .
O9 W105 O7 82.9(5) . .
O12 W105 O7 87.3(5) 7_656 .
O11 W105 O7 153.7(5) . .
O105 W105 O14 172.7(5) . .
O9 W105 O14 75.2(5) . .
O12 W105 O14 83.6(4) 7_656 .
O11 W105 O14 73.1(4) . .
O7 W105 O14 80.6(4) . .
O104 W104 O4 103.6(6) . .
O104 W104 O5 103.1(6) . .
O4 W104 O5 96.9(5) . .
O104 W104 O10 100.9(6) . .
O4 W104 O10 153.8(5) . .
O5 W104 O10 86.4(5) . .
O104 W104 O9 102.5(6) . .
O4 W104 O9 85.7(5) . .
O5 W104 O9 152.8(5) . .
O10 W104 O9 80.0(5) . .
O104 W104 O14 175.3(5) . .
O4 W104 O14 80.1(4) . .
O5 W104 O14 79.1(4) . .
O10 W104 O14 75.0(4) . .
O9 W104 O14 74.7(5) . .
O103 W103 O3 99.1(5) . .
O103 W103 O6 102.5(5) . 7_656
O3 W103 O6 88.0(5) . 7_656
O103 W103 O8 100.5(5) . .
O3 W103 O8 160.4(5) . .
O6 W103 O8 86.4(5) 7_656 .
O103 W103 O5 102.4(5) . .
O3 W103 O5 90.2(5) . .
O6 W103 O5 155.0(5) 7_656 .
O8 W103 O5 87.0(4) . .
O103 W103 O13 175.3(5) . 7_656
O3 W103 O13 78.6(4) . 7_656
O6 W103 O13 73.4(5) 7_656 7_656
O8 W103 O13 81.7(4) . 7_656
O5 W103 O13 81.8(4) . 7_656
O106 W106 O12 101.6(5) . .
O106 W106 O8 104.6(5) . .
O12 W106 O8 89.5(5) . .
O106 W106 O10 100.4(5) . .
O12 W106 O10 158.0(5) . .
O8 W106 O10 85.6(4) . .
O106 W106 O11 101.0(5) . .
O12 W106 O11 88.0(5) . .
O8 W106 O11 154.3(5) . .
O10 W106 O11 87.1(5) . .
O106 W106 O14 171.9(4) . .
O12 W106 O14 83.4(4) . .
O8 W106 O14 81.6(4) . .
O10 W106 O14 74.6(4) . .
O11 W106 O14 72.7(4) . .
O101 V101 O2 106.5(7) . .
O101 V101 O3 103.8(6) . 7_656
O2 V101 O3 93.5(6) . 7_656
O101 V101 O1 104.2(6) . 7_656
O2 V101 O1 92.7(6) . 7_656
O3 V101 O1 148.2(5) 7_656 7_656
O101 V101 O1 102.6(6) . .
O2 V101 O1 150.0(6) . .
O3 V101 O1 86.0(5) 7_656 .
O1 V101 O1 73.4(6) 7_656 .
O101 V101 V101 99.7(5) . 7_656
O2 V101 V101 128.8(5) . 7_656
O3 V101 V101 121.9(4) 7_656 7_656
O1 V101 V101 37.7(4) 7_656 7_656
O1 V101 V101 36.9(4) . 7_656
O13 P1 O13 113.9(9) 7_656 .
O13 P1 O14 108.7(6) 7_656 .
O13 P1 O14 107.7(6) . .
O13 P1 O14 107.7(6) 7_656 7_656
O13 P1 O14 108.7(6) . 7_656
O14 P1 O14 110.1(8) . 7_656
V101 O2 W102 127.2(8) . .
W104 O4 W102 145.3(7) . .
W104 O5 W103 147.1(6) . .
V101 O3 W103 125.9(6) 7_656 .
W106 O8 W103 145.4(6) . .
W106 O12 W105 159.8(7) . 7_656
W105 O11 W106 123.3(6) . .
W105 O9 W104 122.1(7) . .
P1 O14 W104 126.9(6) . .
P1 O14 W105 126.4(6) . .
W104 O14 W105 87.8(3) . .
P1 O14 W106 125.7(6) . .
W104 O14 W106 88.0(3) . .
W105 O14 W106 89.4(3) . .
W102 O7 W105 146.2(6) . .
W102 O6 W103 122.9(7) . 7_656
P1 O13 W102 128.9(6) . .
P1 O13 W103 128.2(6) . 7_656
W102 O13 W103 89.4(4) . 7_656
V101 O1 V101 105.4(6) 7_656 .
W106 O10 W104 122.0(6) . .
C107 N101 C103 111.7(16) . .
C107 N101 C105 111.3(17) . .
C103 N101 C105 107.7(17) . .
C107 N101 C101 106.5(15) . .
C103 N101 C101 111.4(16) . .
C105 N101 C101 108.1(17) . .
C203 N201 C203 113(3) . 7_656
C203 N201 C201 109.4(17) . .
C203 N201 C201 111.0(18) 7_656 .
C203 N201 C201 111.0(18) . 7_656
C203 N201 C201 109.4(17) 7_656 7_656
C201 N201 C201 102(3) . 7_656
C102 C101 N101 117.8(17) . .
N101 C103 C104 118(2) . .
N101 C107 C108 116.0(18) . .
N101 C105 C106 117(2) . .
C204 C203 N201 118(3) . .
C202 C201 N201 108(3) . .

loop_
_geom_bond_atom_site_label_1
_geom_bond_atom_site_label_2
_geom_bond_distance
_geom_bond_site_symmetry_2
W102 O102 1.719(14) .
W102 O7 1.888(11) .
W102 O6 1.903(13) .
W102 O2 1.936(14) .
W102 O4 1.937(13) .
W102 O13 2.378(11) .
W105 O105 1.713(14) .
W105 O9 1.890(13) .
W105 O12 1.921(11) 7_656
W105 O11 1.927(12) .
W105 O7 1.941(11) .
W105 O14 2.425(10) .
W104 O104 1.709(13) .
W104 O4 1.884(12) .
W104 O5 1.897(11) .
W104 O10 1.921(11) .
W104 O9 1.942(13) .
W104 O14 2.410(10) .
W103 O103 1.707(12) .
W103 O3 1.872(11) .
W103 O6 1.918(13) 7_656
W103 O8 1.930(11) .
W103 O5 1.939(11) .
W103 O13 2.395(11) 7_656
W106 O106 1.704(11) .
W106 O12 1.886(11) .
W106 O8 1.909(11) .
W106 O10 1.920(11) .
W106 O11 1.951(12) .
W106 O14 2.426(10) .
V101 O101 1.580(14) .
V101 O2 1.777(14) .
V101 O3 1.864(11) 7_656
V101 O1 1.933(13) 7_656
V101 O1 1.968(13) .
V101 V101 3.104(6) 7_656
P1 O13 1.512(11) 7_656
P1 O13 1.512(11) .
P1 O14 1.532(11) .
P1 O14 1.532(11) 7_656
O3 V101 1.864(11) 7_656
O12 W105 1.921(11) 7_656
O6 W103 1.918(13) 7_656
O13 W103 2.395(11) 7_656
O1 V101 1.933(13) 7_656
N101 C107 1.48(3) .
N101 C103 1.49(3) .
N101 C105 1.52(3) .
N101 C101 1.57(3) .
N201 C203 1.51(3) .
N201 C203 1.51(3) 7_656
N201 C201 1.60(4) .
N201 C201 1.60(4) 7_656
C101 C102 1.49(3) .
C103 C104 1.53(4) .
C107 C108 1.57(3) .
C105 C106 1.68(5) .
C204 C203 1.48(5) .
C201 C202 1.55(6) .

loop_
_platon_squeeze_void_nr
_platon_squeeze_void_average_x
_platon_squeeze_void_average_y
_platon_squeeze_void_average_z
_platon_squeeze_void_volume
_platon_squeeze_void_count_electrons
_platon_squeeze_void_content
1 -0.010 -0.005 0.001 2505 2859 ' '
